data_4133800
loop_
_publ_author_name
'Jiang, Yan-Long'
'Yu, Hai-Xin'
'Li, Yong'
'Qu, Pei'
'Han, Yi-Xin'
'Chen, Jia-Hua'
'Yang, Zhen'

_publ_section_title
;
 Asymmetric Total Synthesis of Pre-schisanartanin C.
;
_journal_name_full 'Journal of the American Chemical Society'
_journal_paper_doi 10.1021/jacs.9b11872
_journal_year 2019
_chemical_absolute_configuration syn
_chemical_formula_moiety 'C24 H36 O7'
_chemical_formula_sum 'C24 H36 O7'
_chemical_formula_weight 436.53
_space_group_crystal_system monoclinic
_space_group_IT_number 4
_space_group_name_Hall 'P 2yb'
_space_group_name_H-M_alt 'P 1 21 1'
_atom_sites_solution_hydrogens geom
_atom_sites_solution_primary direct
_audit_creation_date 2016-06-21
_audit_creation_method
;
Olex2 1.2
(compiled 2016.02.19 svn.r3266 for OlexSys, GUI svn.r5155)
;
_cell_angle_alpha 90
_cell_angle_beta 96.454(2)
_cell_angle_gamma 90
_cell_formula_units_Z 2
_cell_length_a 8.17331(19)
_cell_length_b 10.2803(2)
_cell_length_c 13.2668(3)
_cell_measurement_reflns_used 6313
_cell_measurement_temperature 160(2)
_cell_measurement_theta_max 68.6940
_cell_measurement_theta_min 3.3140
_cell_volume 1107.67(4)
_computing_cell_refinement 'CrysAlisPro 1.171.39.6a (Rigaku OD, 2015)'
_computing_data_collection 'CrysAlisPro 1.171.39.6a (Rigaku OD, 2015)'
_computing_data_reduction 'CrysAlisPro 1.171.39.6a (Rigaku OD, 2015)'
_computing_molecular_graphics 'Olex2 (Dolomanov et al., 2009)'
_computing_publication_material 'Olex2 (Dolomanov et al., 2009)'
_computing_structure_refinement 'ShelXL (Sheldrick, 2015)'
_computing_structure_solution 'ShelXT (Sheldrick, 2015)'
_diffrn_ambient_temperature 160
_diffrn_detector 'CCD plate'
_diffrn_measured_fraction_theta_full 0.988
_diffrn_measured_fraction_theta_max 0.983
_diffrn_measurement_details
;
List of Runs (angles in degrees, time in seconds):

  # Type    Start    End  Width  t~exp~   \w     \q     \k     \f   Frames
--------------------------------------------------------------------------
  1  \w    -90.00  73.00   1.00    1.00    --    0.00   0.00 120.00  163
  2  \w   -135.00  15.00   1.00    2.00    --  -45.00  55.00   0.00  150
  3  \w   -132.00  31.00   1.00    2.00    --  -45.00  55.00  60.00  163
  4  \w   -135.00  15.00   1.00    2.00    --  -45.00  30.00 120.00  150
  5  \w   -180.00  -9.00   1.00    8.00    --  -90.00  55.00 180.00  171
  6  \w   -180.00  -2.00   1.00    8.00    --  -90.00  30.00 300.00  178
  7  \w   -180.00  -1.00   1.00    8.00    --  -90.00  55.00 120.00  179
  8  \w   -140.00 -22.00   1.00    8.00    --  -90.00  30.00  60.00  118
;
_diffrn_measurement_device 'abstract diffractometer'
_diffrn_measurement_device_type 'dtrek-CrysAlisPro-abstract goniometer imported rigaku-d*trek images'
_diffrn_measurement_method '\w scans'
_diffrn_orient_matrix_type 'CrysAlisPro convention (1999,Acta A55,543-557)'
_diffrn_orient_matrix_UB_11 0.1457254000
_diffrn_orient_matrix_UB_12 0.0343709000
_diffrn_orient_matrix_UB_13 0.0793171000
_diffrn_orient_matrix_UB_21 0.1164827000
_diffrn_orient_matrix_UB_22 -0.0003693000
_diffrn_orient_matrix_UB_23 -0.0835836000
_diffrn_orient_matrix_UB_31 -0.0344715000
_diffrn_orient_matrix_UB_32 0.1459348000
_diffrn_orient_matrix_UB_33 -0.0189880000
_diffrn_radiation_monochromator graphite
_diffrn_radiation_probe x-ray
_diffrn_radiation_type CuK\a
_diffrn_radiation_wavelength 1.54184
_diffrn_reflns_av_R_equivalents 0.0326
_diffrn_reflns_av_unetI/netI 0.0292
_diffrn_reflns_Laue_measured_fraction_full 0.988
_diffrn_reflns_Laue_measured_fraction_max 0.983
_diffrn_reflns_limit_h_max 9
_diffrn_reflns_limit_h_min -9
_diffrn_reflns_limit_k_max 11
_diffrn_reflns_limit_k_min -11
_diffrn_reflns_limit_l_max 16
_diffrn_reflns_limit_l_min -15
_diffrn_reflns_number 9863
_diffrn_reflns_point_group_measured_fraction_full 0.864
_diffrn_reflns_point_group_measured_fraction_max 0.857
_diffrn_reflns_theta_full 67.684
_diffrn_reflns_theta_max 68.423
_diffrn_reflns_theta_min 3.353
_diffrn_source 'fine-focus sealed X-ray tube'
_diffrn_source_type 'Enhance (Cu) X-ray Source'
_exptl_absorpt_coefficient_mu 0.778
_exptl_absorpt_correction_T_max 1.00000
_exptl_absorpt_correction_T_min 0.75211
_exptl_absorpt_correction_type multi-scan
_exptl_absorpt_process_details
;
CrysAlisPro 1.171.39.6a (Rigaku Oxford Diffraction, 2015)
Empirical absorption correction using spherical harmonics,
 implemented in SCALE3 ABSPACK scaling algorithm.
;
_exptl_crystal_density_diffrn 1.309
_exptl_crystal_description needle
_exptl_crystal_F_000 472
_exptl_crystal_size_max 0.92
_exptl_crystal_size_mid 0.1
_exptl_crystal_size_min 0.05
_refine_diff_density_max 0.699
_refine_diff_density_min -0.271
_refine_diff_density_rms 0.052
_refine_ls_abs_structure_details
;
 Flack x determined using 1227 quotients [(I+)-(I-)]/[(I+)+(I-)]
 (Parsons, Flack and Wagner, Acta Cryst. B69 (2013) 249-259).
;
_refine_ls_abs_structure_Flack 0.0(2)
_refine_ls_extinction_coef 0.0031(12)
_refine_ls_extinction_expression Fc^*^=kFc[1+0.001xFc^2^\l^3^/sin(2\q)]^-1/4^
_refine_ls_extinction_method 'SHELXL-2014/7 (Sheldrick 2014'
_refine_ls_goodness_of_fit_ref 1.078
_refine_ls_hydrogen_treatment constr
_refine_ls_matrix_type full
_refine_ls_number_parameters 289
_refine_ls_number_reflns 3493
_refine_ls_number_restraints 1
_refine_ls_restrained_S_all 1.078
_refine_ls_R_factor_all 0.0544
_refine_ls_R_factor_gt 0.0526
_refine_ls_shift/su_max 0.000
_refine_ls_shift/su_mean 0.000
_refine_ls_structure_factor_coef Fsqd
_refine_ls_weighting_details 'w=1/[\s^2^(Fo^2^)+(0.0840P)^2^+0.6620P] where P=(Fo^2^+2Fc^2^)/3'
_refine_ls_weighting_scheme calc
_refine_ls_wR_factor_gt 0.1447
_refine_ls_wR_factor_ref 0.1472
_reflns_Friedel_coverage 0.645
_reflns_Friedel_fraction_full 0.725
_reflns_Friedel_fraction_max 0.715
_reflns_number_gt 3372
_reflns_number_total 3493
_reflns_threshold_expression 'I > 2\s(I)'
_cod_data_source_file ja9b11872_si_006.cif
_cod_data_source_block '_783triol'
_cod_original_cell_volume 1107.66(4)
_cod_database_code 4133800
_shelx_space_group_comment
;
The symmetry employed for this shelxl refinement is uniquely defined
by the following loop, which should always be used as a source of
symmetry information in preference to the above space-group names.
They are only intended as comments.
;
_reflns_odcompleteness_completeness 98.34
_reflns_odcompleteness_iscentric 1
_reflns_odcompleteness_theta 68.30
_olex2_refinement_description
;
1. Fixed Uiso
 At 1.2 times of:
  All C(H) groups, All C(H,H) groups
 At 1.5 times of:
  All C(H,H,H) groups, All O(H) groups
2.a Ternary CH refined with riding coordinates:
 C00F(H00F), C00H(H00H), C00I(H00I), C00L(H00L), C00O(H00P)
2.b Secondary CH2 refined with riding coordinates:
 C008(H00A,H00B), C00G(H00C,H00D), C00K(H00G,H00J), C00M(H00K,H00M), C00N(H00N,
 H00O), C00P(H00Q,H00R)
2.c Aromatic/amide H refined with riding coordinates:
 C00E(H00E)
2.d Idealised Me refined as rotating group:
 C00R(H00S,H00T,H00U), C00S(H00V,H00W,H00X), C00T(H00Y,H,HA), C00U(H00Z,HB,HC),
  C00V(H00,HD,HE)
2.e Idealised tetrahedral OH refined as rotating group:
 O001(H001), O004(H004), O006(H006)
;
_shelx_shelxl_version_number 2014/7
_olex2_submission_special_instructions 'No special instructions were received'
_oxdiff_exptl_absorpt_empirical_details
;
Empirical correction (ABSPACK) includes:
- Absorption correction using spherical harmonics
- Frame scaling
- Detector area scaling
;
_oxdiff_exptl_absorpt_empirical_full_max 1.507
_oxdiff_exptl_absorpt_empirical_full_min 0.472

loop_
_space_group_symop_operation_xyz
'x, y, z'
'-x, y+1/2, -z'

loop_
_atom_site_label
_atom_site_type_symbol
_atom_site_fract_x
_atom_site_fract_y
_atom_site_fract_z
_atom_site_U_iso_or_equiv
_atom_site_adp_type
_atom_site_occupancy
_atom_site_site_symmetry_order
_atom_site_calc_flag
_atom_site_refinement_flags_posn
O001 O 0.5800(4) 0.2940(3) 0.2688(2) 0.0387(8) Uani 1 1 d .
H001 H 0.6260 0.2885 0.3285 0.058 Uiso 1 1 calc GR
O002 O 0.5855(3) 0.5457(3) 0.58496(19) 0.0321(7) Uani 1 1 d .
O003 O 0.2175(4) 0.3955(3) -0.0790(2) 0.0403(8) Uani 1 1 d .
O004 O 0.3265(5) 0.2433(3) 0.1380(3) 0.0519(10) Uani 1 1 d .
H004 H 0.3902 0.2400 0.1923 0.078 Uiso 1 1 calc GR
O005 O 0.6810(5) 0.3404(4) 0.6032(3) 0.0550(10) Uani 1 1 d .
O006 O 1.2333(4) 0.7167(4) 0.5617(2) 0.0454(9) Uani 1 1 d .
H006 H 1.2586 0.7433 0.5056 0.068 Uiso 1 1 calc GR
O007 O 0.4184(5) 0.2493(4) -0.0664(3) 0.0607(12) Uani 1 1 d .
C008 C 0.8601(4) 0.5127(4) 0.3420(3) 0.0252(8) Uani 1 1 d .
H00A H 0.8320 0.4496 0.3937 0.030 Uiso 1 1 calc R
H00B H 0.9791 0.5031 0.3359 0.030 Uiso 1 1 calc R
C009 C 0.8312(5) 0.6488(4) 0.3809(3) 0.0270(8) Uani 1 1 d .
C00A C 0.6007(4) 0.5580(5) 0.4794(3) 0.0287(9) Uani 1 1 d .
C00B C 0.5844(5) 0.4274(4) 0.2349(3) 0.0267(8) Uani 1 1 d .
C00C C 0.3494(5) 0.3624(4) 0.0883(3) 0.0322(9) Uani 1 1 d .
C00D C 0.6216(5) 0.4359(5) 0.6367(3) 0.0339(10) Uani 1 1 d .
C00E C 0.5120(5) 0.4850(5) 0.4119(3) 0.0312(9) Uani 1 1 d .
H00E H 0.4625 0.4087 0.4352 0.037 Uiso 1 1 calc R
C00F C 0.9796(5) 0.5907(4) 0.5670(3) 0.0283(9) Uani 1 1 d .
H00F H 0.9350 0.5006 0.5564 0.034 Uiso 1 1 calc R
C00G C 0.7639(5) 0.4750(5) 0.2394(3) 0.0288(9) Uani 1 1 d .
H00C H 0.7643 0.5516 0.1943 0.035 Uiso 1 1 calc R
H00D H 0.8275 0.4059 0.2094 0.035 Uiso 1 1 calc R
C00H C 0.7027(5) 0.6690(4) 0.4552(3) 0.0302(9) Uani 1 1 d .
H00H H 0.6428 0.7538 0.4474 0.036 Uiso 1 1 calc R
C00I C 0.4842(4) 0.5159(4) 0.2992(3) 0.0271(9) Uani 1 1 d .
H00I H 0.5225 0.6071 0.2904 0.032 Uiso 1 1 calc R
C00J C 0.1494(5) 0.4973(4) -0.0172(3) 0.0294(9) Uani 1 1 d .
C00K C 0.5199(5) 0.4209(4) 0.1202(3) 0.0276(9) Uani 1 1 d .
H00G H 0.5198 0.5107 0.0931 0.033 Uiso 1 1 calc R
H00J H 0.6008 0.3707 0.0858 0.033 Uiso 1 1 calc R
C00L C 0.2023(5) 0.4541(4) 0.0927(3) 0.0296(9) Uani 1 1 d .
H00L H 0.1103 0.4004 0.1142 0.035 Uiso 1 1 calc R
C00M C 0.2955(5) 0.5157(5) 0.2743(3) 0.0362(11) Uani 1 1 d .
H00K H 0.2552 0.4258 0.2819 0.043 Uiso 1 1 calc R
H00M H 0.2477 0.5704 0.3250 0.043 Uiso 1 1 calc R
C00N C 0.2313(5) 0.5644(5) 0.1687(3) 0.0349(10) Uani 1 1 d .
H00N H 0.1268 0.6119 0.1722 0.042 Uiso 1 1 calc R
H00O H 0.3119 0.6261 0.1451 0.042 Uiso 1 1 calc R
C00O C 0.8856(5) 0.6808(4) 0.4908(3) 0.0287(9) Uani 1 1 d .
H00P H 0.9214 0.7735 0.5002 0.034 Uiso 1 1 calc R
C00P C 1.1620(5) 0.5907(5) 0.5493(3) 0.0326(9) Uani 1 1 d .
H00Q H 1.2232 0.5300 0.5977 0.039 Uiso 1 1 calc R
H00R H 1.1724 0.5592 0.4798 0.039 Uiso 1 1 calc R
C00Q C 0.3373(6) 0.3291(5) -0.0262(3) 0.0405(11) Uani 1 1 d .
C00R C 0.8512(6) 0.7560(5) 0.3054(3) 0.0367(10) Uani 1 1 d .
H00S H 0.9595 0.7486 0.2808 0.055 Uiso 1 1 calc GR
H00T H 0.8421 0.8406 0.3382 0.055 Uiso 1 1 calc GR
H00U H 0.7650 0.7482 0.2480 0.055 Uiso 1 1 calc GR
C00S C 0.9633(5) 0.6325(6) 0.6757(3) 0.0398(11) Uani 1 1 d .
H00V H 1.0193 0.7159 0.6895 0.060 Uiso 1 1 calc GR
H00W H 1.0136 0.5666 0.7228 0.060 Uiso 1 1 calc GR
H00X H 0.8465 0.6417 0.6848 0.060 Uiso 1 1 calc GR
C00T C 0.5794(6) 0.4467(6) 0.7440(3) 0.0436(12) Uani 1 1 d .
H00Y H 0.6515 0.5112 0.7809 0.065 Uiso 1 1 calc GR
H H 0.5949 0.3621 0.7777 0.065 Uiso 1 1 calc GR
HA H 0.4644 0.4740 0.7433 0.065 Uiso 1 1 calc GR
C00U C -0.0342(5) 0.4962(6) -0.0435(3) 0.0467(12) Uani 1 1 d .
H00Z H -0.0614 0.5217 -0.1146 0.070 Uiso 1 1 calc GR
HB H -0.0846 0.5578 0.0003 0.070 Uiso 1 1 calc GR
HC H -0.0765 0.4086 -0.0332 0.070 Uiso 1 1 calc GR
C00V C 0.2235(6) 0.6234(5) -0.0491(4) 0.0423(11) Uani 1 1 d .
H00 H 0.3430 0.6215 -0.0308 0.063 Uiso 1 1 calc GR
HD H 0.1762 0.6963 -0.0146 0.063 Uiso 1 1 calc GR
HE H 0.1993 0.6342 -0.1227 0.063 Uiso 1 1 calc GR

loop_
_atom_site_aniso_label
_atom_site_aniso_U_11
_atom_site_aniso_U_22
_atom_site_aniso_U_33
_atom_site_aniso_U_23
_atom_site_aniso_U_13
_atom_site_aniso_U_12
O001 0.0507(18) 0.0278(17) 0.0332(16) 0.0073(12) -0.0145(14) -0.0020(14)
O002 0.0335(14) 0.0444(19) 0.0179(12) -0.0013(12) 0.0006(10) 0.0030(13)
O003 0.0478(18) 0.040(2) 0.0284(15) -0.0078(13) -0.0140(13) 0.0115(15)
O004 0.060(2) 0.033(2) 0.054(2) 0.0159(15) -0.0277(17) -0.0149(16)
O005 0.076(2) 0.046(2) 0.0426(19) 0.0006(16) 0.0065(17) 0.010(2)
O006 0.0450(18) 0.052(2) 0.0374(16) 0.0021(15) -0.0012(14) -0.0101(16)
O007 0.069(2) 0.057(3) 0.049(2) -0.0234(18) -0.0227(18) 0.025(2)
C008 0.0208(17) 0.030(2) 0.0235(17) -0.0039(16) -0.0035(14) -0.0004(16)
C009 0.0257(18) 0.029(2) 0.0244(18) 0.0019(16) -0.0035(14) -0.0020(16)
C00A 0.0234(17) 0.042(3) 0.0196(17) 0.0019(16) -0.0023(14) 0.0021(17)
C00B 0.0289(19) 0.029(2) 0.0208(18) -0.0009(15) -0.0054(14) -0.0013(16)
C00C 0.042(2) 0.022(2) 0.029(2) 0.0018(16) -0.0113(17) -0.0030(18)
C00D 0.032(2) 0.036(3) 0.031(2) -0.0015(18) -0.0088(16) -0.0040(18)
C00E 0.0264(18) 0.045(3) 0.0215(18) 0.0018(17) -0.0003(14) -0.0043(18)
C00F 0.028(2) 0.033(2) 0.0222(18) -0.0025(16) -0.0041(14) -0.0034(17)
C00G 0.0246(18) 0.040(3) 0.0206(17) -0.0050(16) -0.0022(14) 0.0012(17)
C00H 0.029(2) 0.033(2) 0.0267(18) -0.0047(17) -0.0056(15) 0.0039(17)
C00I 0.0258(18) 0.036(2) 0.0183(16) -0.0019(16) -0.0018(14) -0.0054(16)
C00J 0.032(2) 0.033(2) 0.0216(18) -0.0010(16) -0.0039(15) -0.0004(17)
C00K 0.030(2) 0.030(2) 0.0210(17) -0.0038(16) -0.0039(14) 0.0045(17)
C00L 0.0272(19) 0.036(2) 0.0234(18) 0.0020(16) -0.0073(14) -0.0078(17)
C00M 0.0251(19) 0.058(3) 0.0242(18) -0.002(2) -0.0006(15) -0.0022(19)
C00N 0.0265(19) 0.050(3) 0.0269(19) -0.0035(18) -0.0030(15) 0.0066(19)
C00O 0.030(2) 0.030(2) 0.0245(18) -0.0029(16) -0.0037(15) -0.0054(17)
C00P 0.027(2) 0.040(3) 0.029(2) 0.0012(18) -0.0047(15) -0.0024(17)
C00Q 0.044(2) 0.036(3) 0.037(2) -0.010(2) -0.0134(19) 0.005(2)
C00R 0.044(2) 0.035(3) 0.030(2) 0.0031(18) -0.0035(18) -0.0029(19)
C00S 0.034(2) 0.059(3) 0.025(2) -0.006(2) -0.0007(16) -0.004(2)
C00T 0.053(3) 0.052(3) 0.025(2) 0.0003(19) -0.0020(18) -0.010(2)
C00U 0.033(2) 0.071(4) 0.034(2) 0.007(2) -0.0087(18) -0.002(2)
C00V 0.050(3) 0.042(3) 0.031(2) 0.0051(19) -0.0103(19) -0.008(2)

loop_
_atom_type_symbol
_atom_type_description
_atom_type_scat_dispersion_real
_atom_type_scat_dispersion_imag
_atom_type_scat_source
C C 0.0181 0.0091 'International Tables Vol C Tables 4.2.6.8 and 6.1.1.4'
H H 0.0000 0.0000 'International Tables Vol C Tables 4.2.6.8 and 6.1.1.4'
O O 0.0492 0.0322 'International Tables Vol C Tables 4.2.6.8 and 6.1.1.4'

loop_
_geom_angle_atom_site_label_1
_geom_angle_atom_site_label_2
_geom_angle_atom_site_label_3
_geom_angle
C00B O001 H001 109.5
C00D O002 C00A 122.7(3)
C00Q O003 C00J 111.9(3)
C00C O004 H004 109.5
C00P O006 H006 109.5
H00A C008 H00B 107.3
C009 C008 H00A 108.1
C009 C008 H00B 108.1
C009 C008 C00G 116.6(3)
C00G C008 H00A 108.1
C00G C008 H00B 108.1
C008 C009 C00H 119.2(3)
C00O C009 C008 119.2(3)
C00O C009 C00H 59.9(2)
C00R C009 C008 114.4(3)
C00R C009 C00H 117.5(4)
C00R C009 C00O 116.0(4)
O002 C00A C00H 113.4(3)
C00E C00A O002 120.9(4)
C00E C00A C00H 125.1(4)
O001 C00B C00G 110.3(3)
O001 C00B C00I 110.7(3)
O001 C00B C00K 104.3(3)
C00G C00B C00I 110.7(3)
C00G C00B C00K 105.6(3)
C00I C00B C00K 115.0(3)
O004 C00C C00K 112.0(3)
O004 C00C C00L 111.7(4)
O004 C00C C00Q 105.6(4)
C00K C00C C00L 116.1(4)
C00K C00C C00Q 108.3(4)
C00L C00C C00Q 102.1(3)
O002 C00D C00T 111.2(4)
O005 C00D O002 125.0(4)
O005 C00D C00T 123.7(4)
C00A C00E H00E 118.1
C00A C00E C00I 123.9(4)
C00I C00E H00E 118.1
C00O C00F H00F 108.9
C00O C00F C00P 109.1(3)
C00O C00F C00S 111.6(4)
C00P C00F H00F 108.9
C00S C00F H00F 108.9
C00S C00F C00P 109.5(3)
C008 C00G H00C 107.3
C008 C00G H00D 107.3
C00B C00G C008 120.2(3)
C00B C00G H00C 107.3
C00B C00G H00D 107.3
H00C C00G H00D 106.9
C009 C00H H00H 114.5
C00A C00H C009 118.8(4)
C00A C00H H00H 114.5
C00A C00H C00O 123.8(4)
C00O C00H C009 59.4(2)
C00O C00H H00H 114.5
C00B C00I H00I 107.2
C00E C00I C00B 113.0(3)
C00E C00I H00I 107.2
C00E C00I C00M 104.2(3)
C00M C00I C00B 117.5(3)
C00M C00I H00I 107.2
O003 C00J C00L 103.8(3)
O003 C00J C00U 107.2(4)
O003 C00J C00V 105.3(3)
C00U C00J C00L 112.6(3)
C00U C00J C00V 111.2(4)
C00V C00J C00L 115.7(3)
C00B C00K H00G 107.6
C00B C00K H00J 107.6
C00C C00K C00B 119.0(3)
C00C C00K H00G 107.6
C00C C00K H00J 107.6
H00G C00K H00J 107.0
C00C C00L C00J 106.2(3)
C00C C00L H00L 106.8
C00J C00L H00L 106.8
C00N C00L C00C 114.8(3)
C00N C00L C00J 114.9(4)
C00N C00L H00L 106.8
C00I C00M H00K 108.4
C00I C00M H00M 108.4
H00K C00M H00M 107.5
C00N C00M C00I 115.4(3)
C00N C00M H00K 108.4
C00N C00M H00M 108.4
C00L C00N C00M 112.2(4)
C00L C00N H00N 109.2
C00L C00N H00O 109.2
C00M C00N H00N 109.2
C00M C00N H00O 109.2
H00N C00N H00O 107.9
C009 C00O C00F 125.6(4)
C009 C00O C00H 60.7(3)
C009 C00O H00P 112.3
C00F C00O C00H 124.4(4)
C00F C00O H00P 112.3
C00H C00O H00P 112.3
O006 C00P C00F 112.0(4)
O006 C00P H00Q 109.2
O006 C00P H00R 109.2
C00F C00P H00Q 109.2
C00F C00P H00R 109.2
H00Q C00P H00R 107.9
O003 C00Q C00C 111.4(4)
O007 C00Q O003 121.5(4)
O007 C00Q C00C 127.0(4)
C009 C00R H00S 109.5
C009 C00R H00T 109.5
C009 C00R H00U 109.5
H00S C00R H00T 109.5
H00S C00R H00U 109.5
H00T C00R H00U 109.5
C00F C00S H00V 109.5
C00F C00S H00W 109.5
C00F C00S H00X 109.5
H00V C00S H00W 109.5
H00V C00S H00X 109.5
H00W C00S H00X 109.5
C00D C00T H00Y 109.5
C00D C00T H 109.5
C00D C00T HA 109.5
H00Y C00T H 109.5
H00Y C00T HA 109.5
H C00T HA 109.5
C00J C00U H00Z 109.5
C00J C00U HB 109.5
C00J C00U HC 109.5
H00Z C00U HB 109.5
H00Z C00U HC 109.5
HB C00U HC 109.5
C00J C00V H00 109.5
C00J C00V HD 109.5
C00J C00V HE 109.5
H00 C00V HD 109.5
H00 C00V HE 109.5
HD C00V HE 109.5

loop_
_geom_bond_atom_site_label_1
_geom_bond_atom_site_label_2
_geom_bond_distance
O001 H001 0.8400
O001 C00B 1.444(5)
O002 C00A 1.425(4)
O002 C00D 1.337(5)
O003 C00J 1.476(5)
O003 C00Q 1.327(5)
O004 H004 0.8400
O004 C00C 1.414(5)
O005 C00D 1.202(6)
O006 H006 0.8400
O006 C00P 1.422(6)
O007 C00Q 1.215(6)
C008 H00A 0.9900
C008 H00B 0.9900
C008 C009 1.518(6)
C008 C00G 1.543(5)
C009 C00H 1.533(6)
C009 C00O 1.512(5)
C009 C00R 1.510(6)
C00A C00E 1.321(6)
C00A C00H 1.470(6)
C00B C00G 1.541(5)
C00B C00I 1.544(6)
C00B C00K 1.555(5)
C00C C00K 1.533(5)
C00C C00L 1.534(6)
C00C C00Q 1.550(6)
C00D C00T 1.506(6)
C00E H00E 0.9500
C00E C00I 1.521(5)
C00F H00F 1.0000
C00F C00O 1.516(5)
C00F C00P 1.535(6)
C00F C00S 1.526(5)
C00G H00C 0.9900
C00G H00D 0.9900
C00H H00H 1.0000
C00H C00O 1.520(5)
C00I H00I 1.0000
C00I C00M 1.540(5)
C00J C00L 1.539(5)
C00J C00U 1.502(6)
C00J C00V 1.512(7)
C00K H00G 0.9900
C00K H00J 0.9900
C00L H00L 1.0000
C00L C00N 1.518(6)
C00M H00K 0.9900
C00M H00M 0.9900
C00M C00N 1.525(6)
C00N H00N 0.9900
C00N H00O 0.9900
C00O H00P 1.0000
C00P H00Q 0.9900
C00P H00R 0.9900
C00R H00S 0.9800
C00R H00T 0.9800
C00R H00U 0.9800
C00S H00V 0.9800
C00S H00W 0.9800
C00S H00X 0.9800
C00T H00Y 0.9800
C00T H 0.9800
C00T HA 0.9800
C00U H00Z 0.9800
C00U HB 0.9800
C00U HC 0.9800
C00V H00 0.9800
C00V HD 0.9800
C00V HE 0.9800

loop_
_geom_torsion_atom_site_label_1
_geom_torsion_atom_site_label_2
_geom_torsion_atom_site_label_3
_geom_torsion_atom_site_label_4
_geom_torsion
O001 C00B C00G C008 -77.0(5)
O001 C00B C00I C00E 42.4(4)
O001 C00B C00I C00M -79.0(4)
O001 C00B C00K C00C 57.1(5)
O002 C00A C00E C00I 162.3(4)
O002 C00A C00H C009 135.1(3)
O002 C00A C00H C00O 64.5(5)
O003 C00J C00L C00C 21.2(4)
O003 C00J C00L C00N 149.3(3)
O004 C00C C00K C00B -46.9(5)
O004 C00C C00L C00J -128.1(3)
O004 C00C C00L C00N 103.8(4)
O004 C00C C00Q O003 121.3(4)
O004 C00C C00Q O007 -55.6(7)
C008 C009 C00H C00A -5.5(5)
C008 C009 C00H C00O 108.8(4)
C008 C009 C00O C00F 4.6(6)
C008 C009 C00O C00H -108.7(4)
C009 C008 C00G C00B -82.3(5)
C009 C00H C00O C00F -115.2(4)
C00A O002 C00D O005 5.8(6)
C00A O002 C00D C00T -174.7(3)
C00A C00E C00I C00B 105.7(5)
C00A C00E C00I C00M -125.7(5)
C00A C00H C00O C009 106.1(4)
C00A C00H C00O C00F -9.0(6)
C00B C00I C00M C00N -63.1(6)
C00C C00L C00N C00M -52.2(5)
C00D O002 C00A C00E 62.1(5)
C00D O002 C00A C00H -126.1(4)
C00E C00A C00H C009 -53.6(6)
C00E C00A C00H C00O -124.2(5)
C00E C00I C00M C00N 171.1(4)
C00G C008 C009 C00H 94.8(4)
C00G C008 C009 C00O 164.6(3)
C00G C008 C009 C00R -51.7(4)
C00G C00B C00I C00E -80.2(4)
C00G C00B C00I C00M 158.3(4)
C00G C00B C00K C00C 173.4(4)
C00H C009 C00O C00F 113.3(5)
C00H C00A C00E C00I -8.4(7)
C00I C00B C00G C008 45.8(5)
C00I C00B C00K C00C -64.3(5)
C00I C00M C00N C00L 94.1(5)
C00J O003 C00Q O007 -173.3(5)
C00J O003 C00Q C00C 9.7(5)
C00J C00L C00N C00M -175.8(3)
C00K C00B C00G C008 170.9(4)
C00K C00B C00I C00E 160.2(3)
C00K C00B C00I C00M 38.8(5)
C00K C00C C00L C00J 101.8(4)
C00K C00C C00L C00N -26.3(5)
C00K C00C C00Q O003 -118.6(4)
C00K C00C C00Q O007 64.5(6)
C00L C00C C00K C00B 83.0(5)
C00L C00C C00Q O003 4.4(5)
C00L C00C C00Q O007 -172.4(5)
C00O C009 C00H C00A -114.3(4)
C00O C00F C00P O006 60.5(4)
C00P C00F C00O C009 78.6(5)
C00P C00F C00O C00H 154.8(4)
C00Q O003 C00J C00L -19.5(5)
C00Q O003 C00J C00U -138.8(4)
C00Q O003 C00J C00V 102.6(4)
C00Q C00C C00K C00B -163.0(4)
C00Q C00C C00L C00J -15.7(4)
C00Q C00C C00L C00N -143.8(4)
C00R C009 C00H C00A 140.0(4)
C00R C009 C00H C00O -105.7(4)
C00R C009 C00O C00F -138.6(4)
C00R C009 C00O C00H 108.1(4)
C00S C00F C00O C009 -160.3(4)
C00S C00F C00O C00H -84.1(5)
C00S C00F C00P O006 -61.8(5)
C00U C00J C00L C00C 136.8(4)
C00U C00J C00L C00N -95.1(5)
C00V C00J C00L C00C -93.7(5)
C00V C00J C00L C00N 34.4(5)
